data_7009650
loop_
_publ_author_name
'Avent, Anthony G.'
'Bonafoux, Dominique'
'Eaborn, Colin'
'Hill, Michael S.'
'Hitchcock, Peter B.'
'Smith, J. David'

_publ_section_title
;
 Crowded organometallic compounds of the alkali metals with
 diphenylphosphino substituents in the organic group
;
_journal_issue 13
_journal_name_full 'Journal of the Chemical Society, Dalton Transactions'
_journal_page_first 2183
_journal_paper_doi 10.1039/b002488k
_journal_year 2000
_chemical_formula_structural '[(Me3Si)2(Me2SiPPh2)CH]'
_chemical_formula_sum 'C21 H35 P Si3'
_chemical_formula_weight 402.73
_chemical_name_systematic
; 
 ? 
;
_space_group_IT_number 14
_symmetry_cell_setting monoclinic
_symmetry_space_group_name_Hall '-P 2ybc'
_symmetry_space_group_name_H-M 'P 1 21/c 1'
_atom_sites_solution_hydrogens geom
_atom_sites_solution_primary direct
_atom_sites_solution_secondary difmap
_audit_creation_method SHELXL
_cell_angle_alpha 90.00
_cell_angle_beta 94.31(2)
_cell_angle_gamma 90.00
_cell_formula_units_Z 4
_cell_length_a 6.852(2)
_cell_length_b 19.404(7)
_cell_length_c 18.012(7)
_cell_measurement_reflns_used 25
_cell_measurement_temperature 173(2)
_cell_measurement_theta_max 10
_cell_measurement_theta_min 7
_cell_volume 2388.0(14)
_computing_cell_refinement 'Enraf-Nonius CAD4'
_computing_data_collection 'Enraf-Nonius CAD4'
_computing_molecular_graphics 'CAMERON (Watkin and Pearce,1993)'
_computing_publication_material SHELXL-93
_computing_structure_refinement 'SHELXL-93 (Sheldrick, 1993)'
_computing_structure_solution 'SHELXS-86 (Sheldrick, 1990)'
_diffrn_ambient_temperature 173(2)
_diffrn_measurement_device ' Enraf-Nonius CAD4'
_diffrn_measurement_method \w--2\q
_diffrn_radiation_monochromator graphite
_diffrn_radiation_source 'fine-focus sealed tube'
_diffrn_radiation_type MoK\a
_diffrn_radiation_wavelength 0.71073
_diffrn_reflns_av_R_equivalents 0.0399
_diffrn_reflns_av_sigmaI/netI 0.0816
_diffrn_reflns_limit_h_max 8
_diffrn_reflns_limit_h_min 0
_diffrn_reflns_limit_k_max 23
_diffrn_reflns_limit_k_min 0
_diffrn_reflns_limit_l_max 21
_diffrn_reflns_limit_l_min -21
_diffrn_reflns_number 4555
_diffrn_reflns_theta_max 24.97
_diffrn_reflns_theta_min 2.10
_diffrn_standards_decay_% 0
_diffrn_standards_interval_time 120
_diffrn_standards_number 2
_exptl_absorpt_coefficient_mu 0.269
_exptl_absorpt_correction_type none
_exptl_crystal_density_diffrn 1.120
_exptl_crystal_F_000 872
_exptl_crystal_size_max 0.40
_exptl_crystal_size_mid 0.30
_exptl_crystal_size_min 0.10
_refine_diff_density_max 0.313
_refine_diff_density_min -0.259
_refine_diff_density_rms 0.061
_refine_ls_extinction_method none
_refine_ls_goodness_of_fit_all 1.025
_refine_ls_goodness_of_fit_obs 1.057
_refine_ls_hydrogen_treatment riding
_refine_ls_matrix_type full
_refine_ls_number_parameters 226
_refine_ls_number_reflns 4190
_refine_ls_number_restraints 0
_refine_ls_restrained_S_all 1.025
_refine_ls_restrained_S_obs 1.057
_refine_ls_R_factor_all 0.0846
_refine_ls_R_factor_obs 0.0491
_refine_ls_shift/esd_max 0.002
_refine_ls_shift/esd_mean 0.000
_refine_ls_structure_factor_coef Fsqd
_refine_ls_weighting_details 'w=1/[\s^2^(Fo^2^)+(0.0358P)^2^+0.7568P] where P=(Fo^2^+2Fc^2^)/3'
_refine_ls_weighting_scheme calc
_refine_ls_wR_factor_all 0.1149
_refine_ls_wR_factor_obs 0.0982
_reflns_number_observed 2940
_reflns_number_total 4190
_reflns_observed_criterion >2sigma(I)
_cod_data_source_file b002488k.txt
_cod_data_source_block jun298
_cod_depositor_comments
;
The following automatic conversions were performed:

'_refine_ls_weighting_scheme' value 'calc
w=1/[\s^2^(Fo^2^)+(0.0358P)^2^+0.7568P] where P=(Fo^2^+2Fc^2^)/3' was
changed to 'calc'. New tag '_refine_ls_weighting_details' was
created. The value of the new tag was set to
'w=1/[\s^2^(Fo^2^)+(0.0358P)^2^+0.7568P] where P=(Fo^2^+2Fc^2^)/3'.

Automatic conversion script
Id: cif_fix_values 3143 2015-03-26 13:38:13Z robertas 
;
_cod_original_sg_symbol_H-M P2(1)/c
_cod_database_code 7009650

loop_
_symmetry_equiv_pos_as_xyz
'x, y, z'
'x, -y+1/2, z+1/2'
'-x, -y, -z'
'-x, y-1/2, -z-1/2'

loop_
_atom_site_aniso_label
_atom_site_aniso_U_11
_atom_site_aniso_U_22
_atom_site_aniso_U_33
_atom_site_aniso_U_23
_atom_site_aniso_U_13
_atom_site_aniso_U_12
P 0.0197(4) 0.0213(4) 0.0188(4) -0.0022(4) 0.0013(3) -0.0025(4)
Si1 0.0183(4) 0.0194(5) 0.0189(5) 0.0002(4) 0.0024(3) -0.0007(4)
Si2 0.0273(5) 0.0211(5) 0.0189(5) -0.0011(4) 0.0032(4) -0.0023(4)
Si3 0.0250(5) 0.0175(5) 0.0297(5) -0.0020(4) 0.0016(4) -0.0032(4)
C1 0.017(2) 0.017(2) 0.022(2) -0.0005(13) -0.0018(13) 0.0011(13)
C2 0.029(2) 0.027(2) 0.026(2) 0.0021(15) -0.0008(15) 0.000(2)
C3 0.029(2) 0.030(2) 0.028(2) -0.002(2) 0.0085(15) -0.001(2)
C4 0.020(2) 0.021(2) 0.019(2) 0.0024(13) 0.0003(13) -0.0034(13)
C5 0.025(2) 0.021(2) 0.021(2) -0.0014(14) 0.0023(14) -0.0015(14)
C6 0.024(2) 0.036(2) 0.025(2) 0.004(2) -0.0042(15) -0.002(2)
C7 0.032(2) 0.027(2) 0.037(2) 0.002(2) 0.001(2) 0.008(2)
C8 0.036(2) 0.024(2) 0.039(2) -0.006(2) 0.000(2) 0.006(2)
C9 0.027(2) 0.027(2) 0.025(2) -0.0055(15) -0.0031(15) -0.0013(15)
C10 0.021(2) 0.014(2) 0.021(2) -0.0015(13) 0.0000(13) 0.0023(13)
C11 0.023(2) 0.025(2) 0.027(2) -0.0038(15) 0.0029(14) -0.0014(14)
C12 0.038(2) 0.024(2) 0.021(2) -0.0023(15) 0.002(2) -0.001(2)
C13 0.043(2) 0.034(2) 0.020(2) 0.000(2) -0.008(2) 0.001(2)
C14 0.026(2) 0.042(2) 0.031(2) -0.002(2) -0.009(2) 0.003(2)
C15 0.024(2) 0.027(2) 0.026(2) -0.0015(15) 0.0032(14) 0.0026(15)
C16 0.025(2) 0.036(2) 0.035(2) -0.002(2) 0.010(2) -0.001(2)
C17 0.069(3) 0.040(2) 0.024(2) -0.007(2) 0.015(2) -0.011(2)
C18 0.048(2) 0.027(2) 0.026(2) 0.007(2) 0.002(2) 0.001(2)
C19 0.040(2) 0.023(2) 0.051(2) 0.006(2) 0.010(2) -0.008(2)
C20 0.031(2) 0.022(2) 0.038(2) 0.000(2) 0.003(2) 0.000(2)
C21 0.029(2) 0.030(2) 0.049(2) -0.010(2) -0.006(2) -0.006(2)

loop_
_atom_site_label
_atom_site_type_symbol
_atom_site_fract_x
_atom_site_fract_y
_atom_site_fract_z
_atom_site_U_iso_or_equiv
_atom_site_thermal_displace_type
_atom_site_occupancy
_atom_site_calc_flag
_atom_site_refinement_flags
_atom_site_disorder_group
P P 0.44540(12) 0.56216(4) 0.31795(4) 0.0200(2) Uani 1 d . .
Si1 Si 0.54637(12) 0.67475(4) 0.31326(5) 0.0188(2) Uani 1 d . .
Si2 Si 0.43181(13) 0.68250(5) 0.48156(5) 0.0224(2) Uani 1 d . .
Si3 Si 0.62097(14) 0.81124(5) 0.40622(5) 0.0241(2) Uani 1 d . .
C1 C 0.5931(4) 0.71429(15) 0.4081(2) 0.0189(7) Uani 1 d . .
H1 H 0.7266(4) 0.69735(15) 0.4256(2) 0.023 Uiso 1 calc R .
C2 C 0.3373(5) 0.7186(2) 0.2606(2) 0.0273(8) Uani 1 d . .
H2A H 0.2212(5) 0.7160(2) 0.2891(2) 0.041 Uiso 1 calc R .
H2B H 0.3101(5) 0.6959(2) 0.2124(2) 0.041 Uiso 1 calc R .
H2C H 0.3707(5) 0.7670(2) 0.2527(2) 0.041 Uiso 1 calc R .
C3 C 0.7689(5) 0.6792(2) 0.2599(2) 0.0285(8) Uani 1 d . .
H3A H 0.8780(5) 0.6560(2) 0.2880(2) 0.043 Uiso 1 calc R .
H3B H 0.8032(5) 0.7275(2) 0.2519(2) 0.043 Uiso 1 calc R .
H3C H 0.7426(5) 0.6564(2) 0.2116(2) 0.043 Uiso 1 calc R .
C4 C 0.6732(4) 0.5124(2) 0.3275(2) 0.0201(7) Uani 1 d . .
C5 C 0.8257(5) 0.5311(2) 0.3790(2) 0.0223(7) Uani 1 d . .
H5 H 0.8181(5) 0.5733(2) 0.4052(2) 0.027 Uiso 1 calc R .
C6 C 0.9878(5) 0.4894(2) 0.3925(2) 0.0288(8) Uani 1 d . .
H6 H 1.0901(5) 0.5033(2) 0.4279(2) 0.035 Uiso 1 calc R .
C7 C 1.0023(5) 0.4279(2) 0.3552(2) 0.0321(8) Uani 1 d . .
H7 H 1.1141(5) 0.3994(2) 0.3645(2) 0.039 Uiso 1 calc R .
C8 C 0.8525(5) 0.4083(2) 0.3042(2) 0.0331(9) Uani 1 d . .
H8 H 0.8613(5) 0.3659(2) 0.2782(2) 0.040 Uiso 1 calc R .
C9 C 0.6894(5) 0.4498(2) 0.2905(2) 0.0266(8) Uani 1 d . .
H9 H 0.5870(5) 0.4354(2) 0.2554(2) 0.032 Uiso 1 calc R .
C10 C 0.3616(4) 0.55089(15) 0.2197(2) 0.0187(7) Uani 1 d . .
C11 C 0.4839(5) 0.5502(2) 0.1610(2) 0.0252(8) Uani 1 d . .
H11 H 0.6216(5) 0.5525(2) 0.1716(2) 0.030 Uiso 1 calc R .
C12 C 0.4086(5) 0.5463(2) 0.0881(2) 0.0276(8) Uani 1 d . .
H12 H 0.4940(5) 0.5463(2) 0.0489(2) 0.033 Uiso 1 calc R .
C13 C 0.2096(5) 0.5425(2) 0.0721(2) 0.0328(9) Uani 1 d . .
H13 H 0.1576(5) 0.5401(2) 0.0218(2) 0.039 Uiso 1 calc R .
C14 C 0.0852(5) 0.5423(2) 0.1287(2) 0.0334(9) Uani 1 d . .
H14 H -0.0522(5) 0.5398(2) 0.1174(2) 0.040 Uiso 1 calc R .
C15 C 0.1606(5) 0.5457(2) 0.2021(2) 0.0252(8) Uani 1 d . .
H15 H 0.0743(5) 0.5444(2) 0.2410(2) 0.030 Uiso 1 calc R .
C16 C 0.1684(5) 0.6814(2) 0.4462(2) 0.0318(8) Uani 1 d . .
H16A H 0.1288(5) 0.7277(2) 0.4293(2) 0.048 Uiso 1 calc R .
H16B H 0.0882(5) 0.6669(2) 0.4862(2) 0.048 Uiso 1 calc R .
H16C H 0.1501(5) 0.6490(2) 0.4045(2) 0.048 Uiso 1 calc R .
C17 C 0.4515(6) 0.7353(2) 0.5685(2) 0.0438(10) Uani 1 d . .
H17A H 0.4157(6) 0.7831(2) 0.5564(2) 0.066 Uiso 1 calc R .
H17B H 0.5863(6) 0.7337(2) 0.5908(2) 0.066 Uiso 1 calc R .
H17C H 0.3628(6) 0.7168(2) 0.6037(2) 0.066 Uiso 1 calc R .
C18 C 0.5030(6) 0.5945(2) 0.5131(2) 0.0335(9) Uani 1 d . .
H18A H 0.4966(6) 0.5633(2) 0.4702(2) 0.050 Uiso 1 calc R .
H18B H 0.4131(6) 0.5784(2) 0.5492(2) 0.050 Uiso 1 calc R .
H18C H 0.6368(6) 0.5953(2) 0.5365(2) 0.050 Uiso 1 calc R .
C19 C 0.7450(6) 0.8443(2) 0.3244(2) 0.0377(9) Uani 1 d . .
H19A H 0.8736(6) 0.8224(2) 0.3231(2) 0.057 Uiso 1 calc R .
H19B H 0.7615(6) 0.8944(2) 0.3288(2) 0.057 Uiso 1 calc R .
H19C H 0.6650(6) 0.8335(2) 0.2785(2) 0.057 Uiso 1 calc R .
C20 C 0.3775(5) 0.8550(2) 0.4051(2) 0.0302(8) Uani 1 d . .
H20A H 0.3078(5) 0.8389(2) 0.4474(2) 0.045 Uiso 1 calc R .
H20B H 0.3005(5) 0.8440(2) 0.3586(2) 0.045 Uiso 1 calc R .
H20C H 0.3967(5) 0.9050(2) 0.4088(2) 0.045 Uiso 1 calc R .
C21 C 0.7816(5) 0.8414(2) 0.4887(2) 0.0365(9) Uani 1 d . .
H21A H 0.9090(5) 0.8184(2) 0.4891(2) 0.055 Uiso 1 calc R .
H21B H 0.7199(5) 0.8302(2) 0.5345(2) 0.055 Uiso 1 calc R .
H21C H 0.8000(5) 0.8914(2) 0.4855(2) 0.055 Uiso 1 calc R .

loop_
_atom_type_symbol
_atom_type_description
_atom_type_scat_dispersion_real
_atom_type_scat_dispersion_imag
_atom_type_scat_source
C C 0.0033 0.0016 'International Tables Vol C Tables 4.2.6.8 and 6.1.1.4'
H H 0.0000 0.0000 'International Tables Vol C Tables 4.2.6.8 and 6.1.1.4'
P P 0.1023 0.0942 'International Tables Vol C Tables 4.2.6.8 and 6.1.1.4'
Si Si 0.0817 0.0704 'International Tables Vol C Tables 4.2.6.8 and 6.1.1.4'

loop_
_geom_angle_atom_site_label_1
_geom_angle_atom_site_label_2
_geom_angle_atom_site_label_3
_geom_angle
_geom_angle_site_symmetry_1
_geom_angle_site_symmetry_3
_geom_angle_publ_flag
C10 P C4 103.32(14) . . ?
C10 P Si1 98.71(10) . . ?
C4 P Si1 104.37(11) . . ?
C3 Si1 C2 110.1(2) . . ?
C3 Si1 C1 111.11(15) . . ?
C2 Si1 C1 110.40(15) . . ?
C3 Si1 P 108.86(12) . . ?
C2 Si1 P 103.37(11) . . ?
C1 Si1 P 112.74(10) . . ?
C18 Si2 C17 104.4(2) . . ?
C18 Si2 C16 108.6(2) . . ?
C17 Si2 C16 107.4(2) . . ?
C18 Si2 C1 111.2(2) . . ?
C17 Si2 C1 113.5(2) . . ?
C16 Si2 C1 111.46(15) . . ?
C20 Si3 C19 107.1(2) . . ?
C20 Si3 C21 109.7(2) . . ?
C19 Si3 C21 104.0(2) . . ?
C20 Si3 C1 111.14(15) . . ?
C19 Si3 C1 114.1(2) . . ?
C21 Si3 C1 110.5(2) . . ?
Si1 C1 Si2 115.8(2) . . ?
Si1 C1 Si3 113.6(2) . . ?
Si2 C1 Si3 113.7(2) . . ?
C9 C4 C5 117.6(3) . . ?
C9 C4 P 120.8(2) . . ?
C5 C4 P 121.1(2) . . ?
C6 C5 C4 121.3(3) . . ?
C7 C6 C5 120.5(3) . . ?
C8 C7 C6 119.1(3) . . ?
C7 C8 C9 120.6(3) . . ?
C8 C9 C4 120.9(3) . . ?
C15 C10 C11 117.7(3) . . ?
C15 C10 P 117.4(2) . . ?
C11 C10 P 124.8(2) . . ?
C12 C11 C10 121.3(3) . . ?
C13 C12 C11 119.8(3) . . ?
C14 C13 C12 120.4(3) . . ?
C13 C14 C15 120.0(3) . . ?
C14 C15 C10 120.8(3) . . ?

loop_
_geom_bond_atom_site_label_1
_geom_bond_atom_site_label_2
_geom_bond_distance
_geom_bond_site_symmetry_2
_geom_bond_publ_flag
P C10 1.831(3) . ?
P C4 1.832(3) . ?
P Si1 2.2952(14) . ?
Si1 C3 1.865(3) . ?
Si1 C2 1.863(3) . ?
Si1 C1 1.879(3) . ?
Si2 C18 1.853(3) . ?
Si2 C17 1.867(4) . ?
Si2 C16 1.868(3) . ?
Si2 C1 1.890(3) . ?
Si3 C20 1.870(3) . ?
Si3 C19 1.869(4) . ?
Si3 C21 1.874(4) . ?
Si3 C1 1.891(3) . ?
C4 C9 1.394(4) . ?
C4 C5 1.392(4) . ?
C5 C6 1.380(4) . ?
C6 C7 1.376(5) . ?
C7 C8 1.379(5) . ?
C8 C9 1.384(5) . ?
C10 C15 1.394(4) . ?
C10 C11 1.398(4) . ?
C11 C12 1.377(4) . ?
C12 C13 1.374(5) . ?
C13 C14 1.377(5) . ?
C14 C15 1.385(4) . ?

loop_
_geom_torsion_atom_site_label_1
_geom_torsion_atom_site_label_2
_geom_torsion_atom_site_label_3
_geom_torsion_atom_site_label_4
_geom_torsion
_geom_torsion_site_symmetry_1
_geom_torsion_site_symmetry_2
_geom_torsion_site_symmetry_3
_geom_torsion_site_symmetry_4
_geom_torsion_publ_flag
C10 P Si1 C3 -69.2(2) . . . . ?
C4 P Si1 C3 37.1(2) . . . . ?
C10 P Si1 C2 47.85(15) . . . . ?
C4 P Si1 C2 154.11(15) . . . . ?
C10 P Si1 C1 167.06(14) . . . . ?
C4 P Si1 C1 -86.68(15) . . . . ?
C3 Si1 C1 Si2 -155.3(2) . . . . ?
C2 Si1 C1 Si2 82.3(2) . . . . ?
P Si1 C1 Si2 -32.8(2) . . . . ?
C3 Si1 C1 Si3 70.4(2) . . . . ?
C2 Si1 C1 Si3 -52.0(2) . . . . ?
P Si1 C1 Si3 -167.09(11) . . . . ?
C18 Si2 C1 Si1 74.0(2) . . . . ?
C17 Si2 C1 Si1 -168.7(2) . . . . ?
C16 Si2 C1 Si1 -47.3(2) . . . . ?
C18 Si2 C1 Si3 -151.8(2) . . . . ?
C17 Si2 C1 Si3 -34.5(2) . . . . ?
C16 Si2 C1 Si3 86.9(2) . . . . ?
C20 Si3 C1 Si1 86.0(2) . . . . ?
C19 Si3 C1 Si1 -35.2(2) . . . . ?
C21 Si3 C1 Si1 -152.0(2) . . . . ?
C20 Si3 C1 Si2 -49.2(2) . . . . ?
C19 Si3 C1 Si2 -170.4(2) . . . . ?
C21 Si3 C1 Si2 72.8(2) . . . . ?
C10 P C4 C9 -38.6(3) . . . . ?
Si1 P C4 C9 -141.4(2) . . . . ?
C10 P C4 C5 149.8(3) . . . . ?
Si1 P C4 C5 47.1(3) . . . . ?
C9 C4 C5 C6 0.5(5) . . . . ?
P C4 C5 C6 172.3(2) . . . . ?
C4 C5 C6 C7 -0.1(5) . . . . ?
C5 C6 C7 C8 -0.2(5) . . . . ?
C6 C7 C8 C9 0.0(5) . . . . ?
C7 C8 C9 C4 0.4(5) . . . . ?
C5 C4 C9 C8 -0.6(5) . . . . ?
P C4 C9 C8 -172.5(3) . . . . ?
C4 P C10 C15 143.8(2) . . . . ?
Si1 P C10 C15 -109.1(2) . . . . ?
C4 P C10 C11 -39.2(3) . . . . ?
Si1 P C10 C11 68.0(3) . . . . ?
C15 C10 C11 C12 1.7(5) . . . . ?
P C10 C11 C12 -175.4(2) . . . . ?
C10 C11 C12 C13 -0.5(5) . . . . ?
C11 C12 C13 C14 -0.3(5) . . . . ?
C12 C13 C14 C15 -0.2(5) . . . . ?
C13 C14 C15 C10 1.4(5) . . . . ?
C11 C10 C15 C14 -2.1(5) . . . . ?
P C10 C15 C14 175.1(3) . . . . ?

loop_
_cod_related_entry_id
_cod_related_entry_database
_cod_related_entry_code
1 ChemSpider 21148086
